data_4345665
loop_
_publ_author_name
'Glowacki, Britta'
'Lutter, Michael'
'Alnasr, Hazem'
'Seymen, Rana'
'Hiller, Wolf'
'Jurkschat, Klaus'

_publ_section_title
;
 Introducing Stereogenic Centers to Group XIV Metallatranes.
;
_journal_name_full 'Inorganic chemistry'
_journal_paper_doi 10.1021/acs.inorgchem.6b03126
_journal_year 2017
_chemical_formula_moiety '2(C12 H25 Ge N O4), C7 H8'
_chemical_formula_sum 'C31 H58 Ge2 N2 O8'
_chemical_formula_weight 731.97
_chemical_melting_point 79
_chemical_name_systematic
;
1-tert-Butanolato-(2,8,9-trioxa-5-aza-3,3,6,6-tetramethyl-1-
germatricyclo[3.3.3.01,5]undecane
;
_space_group_crystal_system monoclinic
_space_group_IT_number 14
_space_group_name_Hall '-P 2yn'
_space_group_name_H-M_alt 'P 1 21/n 1'
_symmetry_space_group_name_Hall '-P 2yn'
_symmetry_space_group_name_H-M 'P 1 21/n 1'
_atom_sites_solution_hydrogens geom
_audit_creation_method SHELXL-2014/7
_cell_angle_alpha 90
_cell_angle_beta 95.253(5)
_cell_angle_gamma 90
_cell_formula_units_Z 4
_cell_length_a 14.2668(6)
_cell_length_b 13.2833(5)
_cell_length_c 18.8304(12)
_cell_measurement_reflns_used 6136
_cell_measurement_temperature 173(2)
_cell_measurement_theta_max 26.8220
_cell_measurement_theta_min 2.3080
_cell_volume 3553.6(3)
_computing_cell_refinement
;
CrysAlisPro, Agilent Technologies,
Version 1.171.37.34 (release 22-05-2014 CrysAlis171 .NET)
(compiled May 22 2014,16:03:01)
;
_computing_data_collection
;
CrysAlisPro, Agilent Technologies,
Version 1.171.37.34 (release 22-05-2014 CrysAlis171 .NET)
(compiled May 22 2014,16:03:01)
;
_computing_data_reduction
;
CrysAlisPro, Agilent Technologies,
Version 1.171.37.34 (release 22-05-2014 CrysAlis171 .NET)
(compiled May 22 2014,16:03:01)
;
_computing_molecular_graphics 'SHELXL-2014/7 (Sheldrick, 2014)'
_computing_publication_material 'enCIFer Version 1.5'
_computing_structure_refinement 'SHELXL-2014/7 (Sheldrick, 2014)'
_computing_structure_solution 'SHELXT 2014/4 (Sheldrick, 2014)'
_diffrn_ambient_temperature 173(2)
_diffrn_measured_fraction_theta_full 1.000
_diffrn_measured_fraction_theta_max 1.000
_diffrn_measurement_device 'XcaliburS CCD Diffractometer'
_diffrn_measurement_method '\w und \y scan'
_diffrn_radiation_type MoK\a
_diffrn_radiation_wavelength 0.71073
_diffrn_reflns_av_R_equivalents 0.0745
_diffrn_reflns_av_unetI/netI 0.0571
_diffrn_reflns_Laue_measured_fraction_full 1.000
_diffrn_reflns_Laue_measured_fraction_max 1.000
_diffrn_reflns_limit_h_max 17
_diffrn_reflns_limit_h_min -17
_diffrn_reflns_limit_k_max 16
_diffrn_reflns_limit_k_min -16
_diffrn_reflns_limit_l_max 22
_diffrn_reflns_limit_l_min -22
_diffrn_reflns_number 38408
_diffrn_reflns_point_group_measured_fraction_full 1.000
_diffrn_reflns_point_group_measured_fraction_max 1.000
_diffrn_reflns_theta_full 25.242
_diffrn_reflns_theta_max 25.498
_diffrn_reflns_theta_min 2.099
_exptl_absorpt_coefficient_mu 1.739
_exptl_absorpt_correction_T_max 1.00000
_exptl_absorpt_correction_T_min 0.77696
_exptl_absorpt_correction_type multi-scan
_exptl_absorpt_process_details
;
CrysAlisPro, Agilent Technologies,
Version 1.171.37.34 (release 22-05-2014 CrysAlis171 .NET)
(compiled May 22 2014,16:03:01)
Empirical absorption correction using spherical harmonics,
 implemented in SCALE3 ABSPACK scaling algorithm.
;
_exptl_crystal_colour colourless
_exptl_crystal_density_diffrn 1.368
_exptl_crystal_description plate
_exptl_crystal_F_000 1544
_exptl_crystal_size_max 0.213
_exptl_crystal_size_mid 0.200
_exptl_crystal_size_min 0.033
_refine_diff_density_max 1.204
_refine_diff_density_min -0.931
_refine_diff_density_rms 0.164
_refine_ls_extinction_method none
_refine_ls_goodness_of_fit_ref 1.971
_refine_ls_hydrogen_treatment constr
_refine_ls_matrix_type full
_refine_ls_number_parameters 380
_refine_ls_number_reflns 6602
_refine_ls_number_restraints 14
_refine_ls_restrained_S_all 1.980
_refine_ls_R_factor_all 0.1237
_refine_ls_R_factor_gt 0.0914
_refine_ls_shift/su_max 0.003
_refine_ls_shift/su_mean 0.000
_refine_ls_structure_factor_coef Fsqd
_refine_ls_weighting_details 'w=1/[\s^2^(Fo^2^)+(0.0654P)^2^] where P=(Fo^2^+2Fc^2^)/3'
_refine_ls_weighting_scheme calc
_refine_ls_wR_factor_gt 0.2339
_refine_ls_wR_factor_ref 0.2400
_reflns_Friedel_coverage 0.000
_reflns_number_gt 4783
_reflns_number_total 6602
_reflns_threshold_expression 'I > 2\s(I)'
_cod_data_source_file ic6b03126_si_002.cif
_cod_data_source_block comp5
_cod_database_code 4345665
_shelx_shelxl_version_number 2014/7
_shelx_space_group_comment
;
The symmetry employed for this shelxl refinement is uniquely defined
by the following loop, which should always be used as a source of
symmetry information in preference to the above space-group names.
They are only intended as comments.
;
_shelx_estimated_absorpt_t_min 0.708
_shelx_estimated_absorpt_t_max 0.945

loop_
_space_group_symop_operation_xyz
'x, y, z'
'-x+1/2, y+1/2, -z+1/2'
'-x, -y, -z'
'x-1/2, -y-1/2, z-1/2'

loop_
_atom_site_label
_atom_site_type_symbol
_atom_site_fract_x
_atom_site_fract_y
_atom_site_fract_z
_atom_site_U_iso_or_equiv
_atom_site_adp_type
_atom_site_occupancy
_atom_site_site_symmetry_order
_atom_site_calc_flag
_atom_site_refinement_flags_posn
_atom_site_refinement_flags_adp
_atom_site_refinement_flags_occupancy
_atom_site_disorder_assembly
_atom_site_disorder_group
Ge1 Ge 0.17794(5) 0.03434(5) 0.55072(5) 0.0345(3) Uani 1 1 d . . . . .
O1 O 0.1576(4) 0.1383(3) 0.6079(3) 0.0413(14) Uani 1 1 d . . . . .
C2 C 0.1668(7) 0.1277(7) 0.6819(5) 0.058(3) Uani 1 1 d . . . . .
H2A H 0.1969 0.1889 0.7036 0.069 Uiso 1 1 calc R U . . .
H2B H 0.2085 0.0698 0.6951 0.069 Uiso 1 1 calc R U . . .
C3 C 0.0759(9) 0.1121(11) 0.7111(7) 0.104(4) Uani 1 1 d . . . . .
H3A H 0.0840 0.1189 0.7632 0.155 Uiso 1 1 calc R U . . .
H3B H 0.0524 0.0445 0.6985 0.155 Uiso 1 1 calc R U . . .
H3C H 0.0306 0.1624 0.6912 0.155 Uiso 1 1 calc R U . . .
O11 O 0.2923(3) 0.0019(4) 0.5896(3) 0.0397(14) Uani 1 1 d . . . . .
C12 C 0.3247(5) -0.0999(5) 0.5822(5) 0.0339(19) Uani 1 1 d . . . . .
C13 C 0.2799(5) -0.1469(5) 0.5101(5) 0.037(2) Uani 1 1 d . . . . .
H13A H 0.3292 -0.1545 0.4768 0.044 Uiso 1 1 calc R U . . .
H13B H 0.2548 -0.2146 0.5195 0.044 Uiso 1 1 calc R U . . .
N14 N 0.2023(4) -0.0824(4) 0.4765(4) 0.0314(15) Uani 1 1 d . . . . .
C15 C 0.2271(5) -0.0258(6) 0.4091(5) 0.0388(19) Uani 1 1 d . . . . .
C16 C 0.1603(6) 0.0639(6) 0.4061(5) 0.043(2) Uani 1 1 d . . . . .
H16A H 0.1780 0.1120 0.3695 0.052 Uiso 1 1 calc R U . . .
H16B H 0.0953 0.0405 0.3920 0.052 Uiso 1 1 calc R U . . .
O17 O 0.1630(4) 0.1137(4) 0.4734(3) 0.0425(14) Uani 1 1 d . . . . .
C18 C 0.3012(6) -0.1593(6) 0.6460(5) 0.052(2) Uani 1 1 d . . . . .
H18A H 0.3314 -0.1283 0.6894 0.078 Uiso 1 1 calc R U . . .
H18B H 0.3240 -0.2285 0.6421 0.078 Uiso 1 1 calc R U . . .
H18C H 0.2328 -0.1599 0.6481 0.078 Uiso 1 1 calc R U . . .
C19 C 0.4322(6) -0.0943(6) 0.5809(5) 0.056(3) Uani 1 1 d . . . . .
H19A H 0.4593 -0.0563 0.6225 0.084 Uiso 1 1 calc R U . . .
H19B H 0.4474 -0.0604 0.5372 0.084 Uiso 1 1 calc R U . . .
H19C H 0.4585 -0.1625 0.5823 0.084 Uiso 1 1 calc R U . . .
C20 C 0.2129(6) -0.0910(7) 0.3426(5) 0.054(2) Uani 1 1 d . . . . .
H20A H 0.1475 -0.1142 0.3363 0.081 Uiso 1 1 calc R U . . .
H20B H 0.2551 -0.1493 0.3479 0.081 Uiso 1 1 calc R U . . .
H20C H 0.2271 -0.0516 0.3009 0.081 Uiso 1 1 calc R U . . .
C21 C 0.3285(5) 0.0121(6) 0.4177(5) 0.044(2) Uani 1 1 d . . . . .
H21A H 0.3389 0.0583 0.3786 0.066 Uiso 1 1 calc R U . . .
H21B H 0.3717 -0.0452 0.4167 0.066 Uiso 1 1 calc R U . . .
H21C H 0.3401 0.0474 0.4634 0.066 Uiso 1 1 calc R U . . .
O22 O 0.0827(4) -0.0432(3) 0.5736(3) 0.0400(14) Uani 1 1 d . . . . .
C23 C 0.0740(5) -0.1398(5) 0.5397(5) 0.035(2) Uani 1 1 d . . . . .
H23A H 0.0070 -0.1603 0.5345 0.042 Uiso 1 1 calc R U . . .
H23B H 0.1097 -0.1904 0.5698 0.042 Uiso 1 1 calc R U . . .
C24 C 0.1107(5) -0.1362(5) 0.4679(5) 0.038(2) Uani 1 1 d . . . . .
H24A H 0.1193 -0.2052 0.4498 0.046 Uiso 1 1 calc R U . . .
H24B H 0.0659 -0.1000 0.4337 0.046 Uiso 1 1 calc R U . . .
Ge2 Ge 0.17229(6) 0.53109(5) 0.44702(5) 0.0367(3) Uani 1 1 d . . . . .
O51 O 0.1460(4) 0.6350(4) 0.3885(3) 0.0533(16) Uani 1 1 d D . . . .
C52 C 0.1481(9) 0.6228(10) 0.3133(6) 0.052(3) Uani 0.75 1 d D . P A 1
H52A H 0.1814 0.5601 0.3020 0.062 Uiso 0.75 1 calc R U P A 1
H52B H 0.1791 0.6808 0.2921 0.062 Uiso 0.75 1 calc R U P A 1
C53 C 0.0499(12) 0.6177(17) 0.2884(11) 0.124(7) Uani 0.75 1 d D . P A 1
H53A H 0.0432 0.6091 0.2365 0.186 Uiso 0.75 1 calc R U P A 1
H53B H 0.0209 0.5604 0.3108 0.186 Uiso 0.75 1 calc R U P A 1
H53C H 0.0186 0.6800 0.3009 0.186 Uiso 0.75 1 calc R U P A 1
C52' C 0.101(3) 0.610(3) 0.3194(13) 0.052(3) Uani 0.25 1 d D . P A 2
H52C H 0.1152 0.5386 0.3099 0.062 Uiso 0.25 1 calc R U P A 2
H52D H 0.0323 0.6153 0.3217 0.062 Uiso 0.25 1 calc R U P A 2
C53' C 0.125(4) 0.668(5) 0.260(3) 0.124(7) Uani 0.25 1 d D . P A 2
H53D H 0.0894 0.6426 0.2164 0.186 Uiso 0.25 1 calc R U P A 2
H53E H 0.1092 0.7385 0.2670 0.186 Uiso 0.25 1 calc R U P A 2
H53F H 0.1925 0.6614 0.2551 0.186 Uiso 0.25 1 calc R U P A 2
O61 O 0.2742(4) 0.4881(4) 0.4073(3) 0.0494(16) Uani 1 1 d . . . . .
C62 C 0.3009(5) 0.3843(6) 0.4167(5) 0.043(2) Uani 1 1 d . . . . .
C63 C 0.2728(5) 0.3430(5) 0.4883(5) 0.038(2) Uani 1 1 d . . . . .
H63A H 0.2410 0.2772 0.4801 0.046 Uiso 1 1 calc R U . . .
H63B H 0.3302 0.3319 0.5210 0.046 Uiso 1 1 calc R U . . .
N64 N 0.2081(4) 0.4140(4) 0.5227(3) 0.0272(14) Uani 1 1 d . . . . .
C65 C 0.2528(5) 0.4695(6) 0.5884(5) 0.0386(19) Uani 1 1 d . . . . .
C66 C 0.1949(5) 0.5642(6) 0.5907(5) 0.037(2) Uani 1 1 d . . . . .
H66A H 0.1325 0.5472 0.6064 0.045 Uiso 1 1 calc R U . . .
H66B H 0.2265 0.6111 0.6260 0.045 Uiso 1 1 calc R U . . .
O67 O 0.1824(4) 0.6124(4) 0.5235(3) 0.0414(14) Uani 1 1 d . . . . .
C68 C 0.4095(7) 0.3808(7) 0.4161(6) 0.071(3) Uani 1 1 d . . . . .
H68A H 0.4269 0.4038 0.3696 0.106 Uiso 1 1 calc R U . . .
H68B H 0.4315 0.3116 0.4245 0.106 Uiso 1 1 calc R U . . .
H68C H 0.4385 0.4247 0.4537 0.106 Uiso 1 1 calc R U . . .
C69 C 0.2553(7) 0.3256(7) 0.3542(5) 0.065(3) Uani 1 1 d . . . . .
H69A H 0.1868 0.3343 0.3517 0.098 Uiso 1 1 calc R U . . .
H69B H 0.2708 0.2541 0.3602 0.098 Uiso 1 1 calc R U . . .
H69C H 0.2785 0.3504 0.3100 0.098 Uiso 1 1 calc R U . . .
C70 C 0.2506(6) 0.4070(6) 0.6561(5) 0.050(2) Uani 1 1 d . . . . .
H70A H 0.1851 0.3955 0.6658 0.075 Uiso 1 1 calc R U . . .
H70B H 0.2838 0.4431 0.6963 0.075 Uiso 1 1 calc R U . . .
H70C H 0.2815 0.3421 0.6498 0.075 Uiso 1 1 calc R U . . .
C71 C 0.3544(5) 0.5009(6) 0.5779(5) 0.049(2) Uani 1 1 d . . . . .
H71A H 0.3762 0.5504 0.6144 0.073 Uiso 1 1 calc R U . . .
H71B H 0.3565 0.5307 0.5305 0.073 Uiso 1 1 calc R U . . .
H71C H 0.3954 0.4415 0.5823 0.073 Uiso 1 1 calc R U . . .
O72 O 0.0655(4) 0.4613(4) 0.4276(3) 0.0418(14) Uani 1 1 d . . . . .
C73 C 0.0598(5) 0.3656(5) 0.4614(5) 0.036(2) Uani 1 1 d . . . . .
H73A H 0.0851 0.3127 0.4314 0.044 Uiso 1 1 calc R U . . .
H73B H -0.0068 0.3493 0.4673 0.044 Uiso 1 1 calc R U . . .
C74 C 0.1157(5) 0.3682(5) 0.5334(4) 0.0327(18) Uani 1 1 d . . . . .
H74A H 0.0825 0.4088 0.5674 0.039 Uiso 1 1 calc R U . . .
H74B H 0.1244 0.2991 0.5528 0.039 Uiso 1 1 calc R U . . .
C1L C 0.4777(4) 0.2275(5) 0.7144(4) 0.058(3) Uani 1 1 d G . . . .
C2L C 0.4525(4) 0.1888(4) 0.6468(4) 0.070(2) Uani 1 1 d G . . . .
H2LA H 0.4070 0.1365 0.6406 0.084 Uiso 1 1 calc R U . . .
C3L C 0.4938(5) 0.2265(6) 0.5883(3) 0.095(3) Uani 1 1 d G . . . .
H3LA H 0.4766 0.2000 0.5421 0.114 Uiso 1 1 calc R U . . .
C4L C 0.5604(5) 0.3029(6) 0.5974(4) 0.087(4) Uani 1 1 d G U . . .
H4LA H 0.5886 0.3287 0.5574 0.105 Uiso 1 1 calc R U . . .
C5L C 0.5855(4) 0.3417(4) 0.6650(5) 0.095(3) Uani 1 1 d G . . . .
H5LA H 0.6310 0.3940 0.6712 0.114 Uiso 1 1 calc R U . . .
C6L C 0.5442(4) 0.3040(5) 0.7235(4) 0.070(2) Uani 1 1 d G . . . .
H6LA H 0.5614 0.3305 0.7698 0.084 Uiso 1 1 calc R U . . .
C7L C 0.4320(10) 0.1838(12) 0.7749(8) 0.131(5) Uani 1 1 d . U . . .
H7LA H 0.4351 0.2321 0.8144 0.196 Uiso 1 1 calc R U . . .
H7LB H 0.4647 0.1217 0.7907 0.196 Uiso 1 1 calc R U . . .
H7LC H 0.3660 0.1686 0.7596 0.196 Uiso 1 1 calc R U . . .

loop_
_atom_site_aniso_label
_atom_site_aniso_U_11
_atom_site_aniso_U_22
_atom_site_aniso_U_33
_atom_site_aniso_U_23
_atom_site_aniso_U_13
_atom_site_aniso_U_12
Ge1 0.0365(5) 0.0172(4) 0.0487(6) 0.0007(4) -0.0026(4) -0.0026(3)
O1 0.051(3) 0.021(3) 0.050(4) -0.001(2) -0.003(3) 0.005(2)
C2 0.072(7) 0.043(5) 0.055(7) -0.011(5) -0.015(5) 0.003(5)
C3 0.098(10) 0.156(13) 0.058(9) -0.017(8) 0.018(7) 0.004(9)
O11 0.036(3) 0.022(3) 0.059(4) -0.004(2) -0.010(3) -0.005(2)
C12 0.024(4) 0.023(4) 0.054(6) 0.000(4) -0.004(4) 0.012(3)
C13 0.036(4) 0.021(4) 0.055(6) 0.002(4) 0.010(4) 0.002(3)
N14 0.025(3) 0.020(3) 0.050(4) 0.005(3) 0.005(3) -0.005(2)
C15 0.040(4) 0.031(4) 0.046(5) 0.001(4) 0.006(4) -0.001(4)
C16 0.052(5) 0.035(5) 0.041(6) 0.003(4) -0.003(4) -0.003(4)
O17 0.045(3) 0.026(3) 0.054(4) 0.005(3) -0.014(3) -0.015(2)
C18 0.052(5) 0.037(5) 0.063(7) 0.005(5) -0.005(5) 0.007(4)
C19 0.050(5) 0.043(5) 0.068(7) 0.004(5) -0.026(5) 0.003(4)
C20 0.052(6) 0.057(6) 0.055(7) -0.001(5) 0.014(5) 0.003(4)
C21 0.024(4) 0.046(5) 0.064(6) 0.015(4) 0.010(4) -0.011(3)
O22 0.040(3) 0.026(3) 0.055(4) -0.006(3) 0.009(3) -0.006(2)
C23 0.023(4) 0.021(4) 0.062(6) -0.001(4) 0.004(4) -0.002(3)
C24 0.029(4) 0.024(4) 0.060(6) 0.005(4) 0.001(4) -0.005(3)
Ge2 0.0501(5) 0.0170(4) 0.0443(6) 0.0009(4) 0.0119(4) -0.0023(4)
O51 0.086(5) 0.022(3) 0.052(4) 0.005(3) 0.009(3) 0.003(3)
C52 0.056(9) 0.046(7) 0.054(8) 0.011(6) 0.009(7) 0.002(7)
C53 0.097(14) 0.19(2) 0.079(14) 0.018(14) -0.029(11) 0.010(13)
C52' 0.056(9) 0.046(7) 0.054(8) 0.011(6) 0.009(7) 0.002(7)
C53' 0.097(14) 0.19(2) 0.079(14) 0.018(14) -0.029(11) 0.010(13)
O61 0.067(4) 0.023(3) 0.062(4) 0.008(3) 0.027(3) -0.004(3)
C62 0.036(4) 0.026(4) 0.073(7) -0.002(4) 0.026(4) -0.002(3)
C63 0.043(5) 0.022(4) 0.050(6) 0.000(4) 0.009(4) 0.006(3)
N64 0.025(3) 0.021(3) 0.038(4) -0.004(3) 0.016(3) -0.001(2)
C65 0.036(4) 0.031(4) 0.048(5) 0.000(4) 0.002(4) 0.001(3)
C66 0.031(4) 0.034(4) 0.048(6) -0.011(4) 0.005(4) -0.001(3)
O67 0.054(3) 0.023(3) 0.051(4) -0.005(3) 0.019(3) -0.014(2)
C68 0.076(7) 0.050(6) 0.096(9) 0.010(5) 0.065(7) 0.011(5)
C69 0.106(8) 0.040(5) 0.054(7) -0.004(5) 0.028(6) 0.005(5)
C70 0.052(5) 0.050(6) 0.046(6) -0.003(4) 0.002(4) 0.000(4)
C71 0.020(4) 0.044(5) 0.083(8) -0.009(5) 0.007(4) -0.011(3)
O72 0.048(3) 0.026(3) 0.051(4) 0.003(3) -0.001(3) 0.000(2)
C73 0.025(4) 0.026(4) 0.057(6) 0.006(4) 0.004(4) -0.006(3)
C74 0.027(4) 0.023(4) 0.049(5) 0.003(3) 0.007(4) -0.008(3)
C1L 0.043(5) 0.072(7) 0.059(7) 0.020(5) 0.008(5) 0.005(5)
C2L 0.052(4) 0.060(5) 0.093(7) -0.012(4) -0.022(4) 0.001(3)
C3L 0.078(6) 0.069(6) 0.138(10) 0.016(6) 0.010(6) 0.024(4)
C4L 0.083(5) 0.091(5) 0.091(5) 0.025(4) 0.031(4) 0.011(4)
C5L 0.078(6) 0.069(6) 0.138(10) 0.016(6) 0.010(6) 0.024(4)
C6L 0.052(4) 0.060(5) 0.093(7) -0.012(4) -0.022(4) 0.001(3)
C7L 0.122(8) 0.159(9) 0.114(9) 0.031(8) 0.021(7) 0.002(7)

loop_
_atom_type_symbol
_atom_type_description
_atom_type_scat_dispersion_real
_atom_type_scat_dispersion_imag
_atom_type_scat_source
C C 0.0033 0.0016 'International Tables Vol C Tables 4.2.6.8 and 6.1.1.4'
H H 0.0000 0.0000 'International Tables Vol C Tables 4.2.6.8 and 6.1.1.4'
N N 0.0061 0.0033 'International Tables Vol C Tables 4.2.6.8 and 6.1.1.4'
O O 0.0106 0.0060 'International Tables Vol C Tables 4.2.6.8 and 6.1.1.4'
Ge Ge 0.1547 1.8001 'International Tables Vol C Tables 4.2.6.8 and 6.1.1.4'

loop_
_geom_angle_atom_site_label_1
_geom_angle_atom_site_label_2
_geom_angle_atom_site_label_3
_geom_angle
O11 Ge1 O22 116.7(2)
O11 Ge1 O1 97.6(2)
O22 Ge1 O1 97.5(2)
O11 Ge1 O17 120.9(2)
O22 Ge1 O17 119.8(2)
O1 Ge1 O17 91.2(3)
O11 Ge1 N14 84.0(2)
O22 Ge1 N14 85.0(2)
O1 Ge1 N14 176.0(2)
O17 Ge1 N14 84.9(2)
C2 O1 Ge1 121.2(5)
O1 C2 C3 112.5(8)
O1 C2 H2A 109.1
C3 C2 H2A 109.1
O1 C2 H2B 109.1
C3 C2 H2B 109.1
H2A C2 H2B 107.8
C2 C3 H3A 109.5
C2 C3 H3B 109.5
H3A C3 H3B 109.5
C2 C3 H3C 109.5
H3A C3 H3C 109.5
H3B C3 H3C 109.5
C12 O11 Ge1 118.5(4)
O11 C12 C18 108.6(6)
O11 C12 C19 106.6(6)
C18 C12 C19 109.6(7)
O11 C12 C13 110.3(6)
C18 C12 C13 112.3(6)
C19 C12 C13 109.4(7)
N14 C13 C12 111.4(6)
N14 C13 H13A 109.3
C12 C13 H13A 109.3
N14 C13 H13B 109.3
C12 C13 H13B 109.3
H13A C13 H13B 108.0
C24 N14 C13 112.4(5)
C24 N14 C15 114.2(6)
C13 N14 C15 114.3(6)
C24 N14 Ge1 103.0(4)
C13 N14 Ge1 107.3(5)
C15 N14 Ge1 104.3(4)
C20 C15 C16 112.3(7)
C20 C15 C21 109.2(7)
C16 C15 C21 109.3(6)
C20 C15 N14 112.1(6)
C16 C15 N14 102.8(6)
C21 C15 N14 111.0(6)
O17 C16 C15 111.3(7)
O17 C16 H16A 109.4
C15 C16 H16A 109.4
O17 C16 H16B 109.4
C15 C16 H16B 109.4
H16A C16 H16B 108.0
C16 O17 Ge1 116.1(5)
C12 C18 H18A 109.5
C12 C18 H18B 109.5
H18A C18 H18B 109.5
C12 C18 H18C 109.5
H18A C18 H18C 109.5
H18B C18 H18C 109.5
C12 C19 H19A 109.5
C12 C19 H19B 109.5
H19A C19 H19B 109.5
C12 C19 H19C 109.5
H19A C19 H19C 109.5
H19B C19 H19C 109.5
C15 C20 H20A 109.5
C15 C20 H20B 109.5
H20A C20 H20B 109.5
C15 C20 H20C 109.5
H20A C20 H20C 109.5
H20B C20 H20C 109.5
C15 C21 H21A 109.5
C15 C21 H21B 109.5
H21A C21 H21B 109.5
C15 C21 H21C 109.5
H21A C21 H21C 109.5
H21B C21 H21C 109.5
C23 O22 Ge1 116.5(4)
O22 C23 C24 110.5(6)
O22 C23 H23A 109.5
C24 C23 H23A 109.5
O22 C23 H23B 109.5
C24 C23 H23B 109.5
H23A C23 H23B 108.1
N14 C24 C23 107.2(7)
N14 C24 H24A 110.3
C23 C24 H24A 110.3
N14 C24 H24B 110.3
C23 C24 H24B 110.3
H24A C24 H24B 108.5
O51 Ge2 O61 97.0(3)
O51 Ge2 O72 98.5(3)
O61 Ge2 O72 117.2(3)
O51 Ge2 O67 91.5(3)
O61 Ge2 O67 121.2(3)
O72 Ge2 O67 118.6(2)
O51 Ge2 N64 175.9(3)
O61 Ge2 N64 83.8(2)
O72 Ge2 N64 84.6(2)
O67 Ge2 N64 84.6(2)
C52 O51 Ge2 120.1(6)
C52' O51 Ge2 115.6(18)
O51 C52 C53 102.7(12)
O51 C52 H52A 111.2
C53 C52 H52A 111.2
O51 C52 H52B 111.2
C53 C52 H52B 111.2
H52A C52 H52B 109.1
C52 C53 H53A 109.5
C52 C53 H53B 109.5
H53A C53 H53B 109.5
C52 C53 H53C 109.5
H53A C53 H53C 109.5
H53B C53 H53C 109.5
C53' C52' O51 118(3)
C53' C52' H52C 107.8
O51 C52' H52C 107.8
C53' C52' H52D 107.8
O51 C52' H52D 107.8
H52C C52' H52D 107.1
C52' C53' H53D 109.5
C52' C53' H53E 109.5
H53D C53' H53E 109.5
C52' C53' H53F 109.5
H53D C53' H53F 109.5
H53E C53' H53F 109.5
C62 O61 Ge2 118.2(4)
O61 C62 C69 108.0(8)
O61 C62 C63 111.2(6)
C69 C62 C63 111.7(7)
O61 C62 C68 106.4(6)
C69 C62 C68 109.8(7)
C63 C62 C68 109.6(8)
N64 C63 C62 111.8(6)
N64 C63 H63A 109.3
C62 C63 H63A 109.3
N64 C63 H63B 109.3
C62 C63 H63B 109.3
H63A C63 H63B 107.9
C74 N64 C63 112.9(6)
C74 N64 C65 113.5(6)
C63 N64 C65 115.0(6)
C74 N64 Ge2 103.2(4)
C63 N64 Ge2 106.6(4)
C65 N64 Ge2 104.2(4)
C66 C65 C70 112.2(7)
C66 C65 N64 103.7(6)
C70 C65 N64 112.0(6)
C66 C65 C71 107.6(6)
C70 C65 C71 110.3(7)
N64 C65 C71 110.8(6)
O67 C66 C65 112.2(6)
O67 C66 H66A 109.2
C65 C66 H66A 109.2
O67 C66 H66B 109.2
C65 C66 H66B 109.2
H66A C66 H66B 107.9
C66 O67 Ge2 116.0(4)
C62 C68 H68A 109.5
C62 C68 H68B 109.5
H68A C68 H68B 109.5
C62 C68 H68C 109.5
H68A C68 H68C 109.5
H68B C68 H68C 109.5
C62 C69 H69A 109.5
C62 C69 H69B 109.5
H69A C69 H69B 109.5
C62 C69 H69C 109.5
H69A C69 H69C 109.5
H69B C69 H69C 109.5
C65 C70 H70A 109.5
C65 C70 H70B 109.5
H70A C70 H70B 109.5
C65 C70 H70C 109.5
H70A C70 H70C 109.5
H70B C70 H70C 109.5
C65 C71 H71A 109.5
C65 C71 H71B 109.5
H71A C71 H71B 109.5
C65 C71 H71C 109.5
H71A C71 H71C 109.5
H71B C71 H71C 109.5
C73 O72 Ge2 116.9(4)
O72 C73 C74 109.5(6)
O72 C73 H73A 109.8
C74 C73 H73A 109.8
O72 C73 H73B 109.8
C74 C73 H73B 109.8
H73A C73 H73B 108.2
N64 C74 C73 106.9(6)
N64 C74 H74A 110.3
C73 C74 H74A 110.3
N64 C74 H74B 110.3
C73 C74 H74B 110.3
H74A C74 H74B 108.6
C2L C1L C6L 120.0
C2L C1L C7L 117.6(8)
C6L C1L C7L 122.4(8)
C1L C2L C3L 120.0
C1L C2L H2LA 120.0
C3L C2L H2LA 120.0
C4L C3L C2L 120.0
C4L C3L H3LA 120.0
C2L C3L H3LA 120.0
C3L C4L C5L 120.0
C3L C4L H4LA 120.0
C5L C4L H4LA 120.0
C6L C5L C4L 120.0
C6L C5L H5LA 120.0
C4L C5L H5LA 120.0
C5L C6L C1L 120.0
C5L C6L H6LA 120.0
C1L C6L H6LA 120.0
C1L C7L H7LA 109.5
C1L C7L H7LB 109.5
H7LA C7L H7LB 109.5
C1L C7L H7LC 109.5
H7LA C7L H7LC 109.5
H7LB C7L H7LC 109.5

loop_
_geom_bond_atom_site_label_1
_geom_bond_atom_site_label_2
_geom_bond_distance
Ge1 O11 1.779(5)
Ge1 O22 1.789(5)
Ge1 O1 1.791(5)
Ge1 O17 1.794(5)
Ge1 N14 2.138(6)
O1 C2 1.395(11)
C2 C3 1.469(14)
C2 H2A 0.9900
C2 H2B 0.9900
C3 H3A 0.9800
C3 H3B 0.9800
C3 H3C 0.9800
O11 C12 1.441(8)
C12 C18 1.499(11)
C12 C19 1.538(10)
C12 C13 1.575(11)
C13 N14 1.494(9)
C13 H13A 0.9900
C13 H13B 0.9900
N14 C24 1.485(9)
N14 C15 1.544(10)
C15 C20 1.520(11)
C15 C16 1.524(11)
C15 C21 1.527(10)
C16 O17 1.428(10)
C16 H16A 0.9900
C16 H16B 0.9900
C18 H18A 0.9800
C18 H18B 0.9800
C18 H18C 0.9800
C19 H19A 0.9800
C19 H19B 0.9800
C19 H19C 0.9800
C20 H20A 0.9800
C20 H20B 0.9800
C20 H20C 0.9800
C21 H21A 0.9800
C21 H21B 0.9800
C21 H21C 0.9800
O22 C23 1.433(8)
C23 C24 1.494(11)
C23 H23A 0.9900
C23 H23B 0.9900
C24 H24A 0.9900
C24 H24B 0.9900
Ge2 O51 1.784(6)
Ge2 O61 1.788(5)
Ge2 O72 1.792(5)
Ge2 O67 1.796(5)
Ge2 N64 2.140(6)
O51 C52 1.430(12)
O51 C52' 1.44(2)
C52 C53 1.439(17)
C52 H52A 0.9900
C52 H52B 0.9900
C53 H53A 0.9800
C53 H53B 0.9800
C53 H53C 0.9800
C52' C53' 1.42(2)
C52' H52C 0.9900
C52' H52D 0.9900
C53' H53D 0.9800
C53' H53E 0.9800
C53' H53F 0.9800
O61 C62 1.437(9)
C62 C69 1.509(13)
C62 C63 1.542(11)
C62 C68 1.551(11)
C63 N64 1.508(9)
C63 H63A 0.9900
C63 H63B 0.9900
N64 C74 1.481(8)
N64 C65 1.528(10)
C65 C66 1.507(10)
C65 C70 1.524(11)
C65 C71 1.539(10)
C66 O67 1.414(10)
C66 H66A 0.9900
C66 H66B 0.9900
C68 H68A 0.9800
C68 H68B 0.9800
C68 H68C 0.9800
C69 H69A 0.9800
C69 H69B 0.9800
C69 H69C 0.9800
C70 H70A 0.9800
C70 H70B 0.9800
C70 H70C 0.9800
C71 H71A 0.9800
C71 H71B 0.9800
C71 H71C 0.9800
O72 C73 1.428(8)
C73 C74 1.509(11)
C73 H73A 0.9900
C73 H73B 0.9900
C74 H74A 0.9900
C74 H74B 0.9900
C1L C2L 1.3900
C1L C6L 1.3900
C1L C7L 1.481(14)
C2L C3L 1.3900
C2L H2LA 0.9500
C3L C4L 1.3900
C3L H3LA 0.9500
C4L C5L 1.3900
C4L H4LA 0.9500
C5L C6L 1.3900
C5L H5LA 0.9500
C6L H6LA 0.9500
C7L H7LA 0.9800
C7L H7LB 0.9800
C7L H7LC 0.9800

loop_
_geom_torsion_atom_site_label_1
_geom_torsion_atom_site_label_2
_geom_torsion_atom_site_label_3
_geom_torsion_atom_site_label_4
_geom_torsion
O11 Ge1 O1 C2 -53.6(6)
O22 Ge1 O1 C2 64.8(6)
O17 Ge1 O1 C2 -175.0(6)
Ge1 O1 C2 C3 -98.4(9)
O22 Ge1 O11 C12 52.8(6)
O1 Ge1 O11 C12 155.2(5)
O17 Ge1 O11 C12 -108.9(5)
N14 Ge1 O11 C12 -28.5(5)
Ge1 O11 C12 C18 -92.8(7)
Ge1 O11 C12 C19 149.3(6)
Ge1 O11 C12 C13 30.6(7)
O11 C12 C13 N14 -11.5(8)
C18 C12 C13 N14 109.8(7)
C19 C12 C13 N14 -128.4(6)
C12 C13 N14 C24 -119.8(7)
C12 C13 N14 C15 107.8(7)
C12 C13 N14 Ge1 -7.3(7)
C24 N14 C15 C20 -47.9(8)
C13 N14 C15 C20 83.6(8)
Ge1 N14 C15 C20 -159.6(5)
C24 N14 C15 C16 73.0(7)
C13 N14 C15 C16 -155.6(6)
Ge1 N14 C15 C16 -38.8(6)
C24 N14 C15 C21 -170.3(6)
C13 N14 C15 C21 -38.9(8)
Ge1 N14 C15 C21 78.0(6)
C20 C15 C16 O17 169.7(6)
C21 C15 C16 O17 -69.0(8)
N14 C15 C16 O17 49.0(8)
C15 C16 O17 Ge1 -36.0(8)
O11 Ge1 O17 C16 88.3(5)
O22 Ge1 O17 C16 -72.8(6)
O1 Ge1 O17 C16 -172.1(5)
N14 Ge1 O17 C16 8.4(5)
O11 Ge1 O22 C23 -75.9(6)
O1 Ge1 O22 C23 -178.3(5)
O17 Ge1 O22 C23 85.9(5)
N14 Ge1 O22 C23 4.8(5)
Ge1 O22 C23 C24 -29.6(8)
C13 N14 C24 C23 76.4(7)
C15 N14 C24 C23 -151.2(6)
Ge1 N14 C24 C23 -38.7(6)
O22 C23 C24 N14 46.0(8)
O61 Ge2 O51 C52 45.3(8)
O72 Ge2 O51 C52 -73.7(8)
O67 Ge2 O51 C52 167.0(8)
O61 Ge2 O51 C52' 77(2)
O72 Ge2 O51 C52' -42(2)
O67 Ge2 O51 C52' -161(2)
Ge2 O51 C52 C53 103.6(12)
Ge2 O51 C52' C53' -144(4)
O51 Ge2 O61 C62 -155.9(6)
O72 Ge2 O61 C62 -52.6(7)
O67 Ge2 O61 C62 108.0(6)
N64 Ge2 O61 C62 28.1(6)
Ge2 O61 C62 C69 92.5(7)
Ge2 O61 C62 C63 -30.4(9)
Ge2 O61 C62 C68 -149.8(6)
O61 C62 C63 N64 11.5(9)
C69 C62 C63 N64 -109.2(8)
C68 C62 C63 N64 128.9(7)
C62 C63 N64 C74 119.9(7)
C62 C63 N64 C65 -107.7(7)
C62 C63 N64 Ge2 7.3(7)
C74 N64 C65 C66 -73.6(7)
C63 N64 C65 C66 154.2(6)
Ge2 N64 C65 C66 37.9(6)
C74 N64 C65 C70 47.5(8)
C63 N64 C65 C70 -84.6(7)
Ge2 N64 C65 C70 159.1(5)
C74 N64 C65 C71 171.2(6)
C63 N64 C65 C71 39.0(8)
Ge2 N64 C65 C71 -77.3(6)
C70 C65 C66 O67 -169.0(6)
N64 C65 C66 O67 -47.9(8)
C71 C65 C66 O67 69.5(9)
C65 C66 O67 Ge2 34.4(8)
O51 Ge2 O67 C66 173.8(5)
O61 Ge2 O67 C66 -87.0(5)
O72 Ge2 O67 C66 73.3(5)
N64 Ge2 O67 C66 -7.6(5)
O51 Ge2 O72 C73 176.1(5)
O61 Ge2 O72 C73 73.7(6)
O67 Ge2 O72 C73 -87.4(5)
N64 Ge2 O72 C73 -6.6(5)
Ge2 O72 C73 C74 31.7(7)
C63 N64 C74 C73 -75.6(7)
C65 N64 C74 C73 151.2(6)
Ge2 N64 C74 C73 39.1(6)
O72 C73 C74 N64 -47.3(7)
C6L C1L C2L C3L 0.0
C7L C1L C2L C3L -179.4(9)
C1L C2L C3L C4L 0.0
C2L C3L C4L C5L 0.0
C3L C4L C5L C6L 0.0
C4L C5L C6L C1L 0.0
C2L C1L C6L C5L 0.0
C7L C1L C6L C5L 179.4(9)
